data_1532466
loop_
_publ_author_name
'Jia, Fei'
'He, Zhenfeng'
'Yang, Liu-Pan'
'Pan, Zhi-Sheng'
'Yi, Min'
'Jiang, Ren-Wang'
'Jiang, Wei'

_publ_section_title
;
 Oxatub[4]arene: a smart macrocyclic receptor with multiple
 interconvertible cavities
;
_journal_issue 12
_journal_name_full 'Chem. Sci.'
_journal_page_first 6731
_journal_paper_doi 10.1039/C5SC03251B
_journal_volume 6
_journal_year 2015
_chemical_absolute_configuration rm
_chemical_formula_sum 'C138 H129 F18 N3 O18 P3'
_chemical_formula_weight 2552.35
_chemical_name_systematic
; 
 ? 
;
_space_group_IT_number 148
_symmetry_cell_setting trigonal
_symmetry_space_group_name_Hall '-R 3'
_symmetry_space_group_name_H-M 'R -3 :H'
_atom_sites_solution_hydrogens geom
_atom_sites_solution_primary direct
_atom_sites_solution_secondary difmap
_audit_creation_method SHELXL-97
_audit_update_record
;
2015-01-15 deposited with the CCDC.
2015-09-22 downloaded from the CCDC.
;
_cell_angle_alpha 90.00
_cell_angle_beta 90.00
_cell_angle_gamma 120.00
_cell_formula_units_Z 6
_cell_length_a 43.2165(13)
_cell_length_b 43.2165(13)
_cell_length_c 12.4664(4)
_cell_measurement_reflns_used 4291
_cell_measurement_temperature 173(2)
_cell_measurement_theta_max 62.74
_cell_measurement_theta_min 4.05
_cell_volume 20163.7(11)
_computing_cell_refinement 'CrysAlis PRO '
_computing_data_collection 'CrysAlis PRO '
_computing_data_reduction 'CrysAlis PRO'
_computing_molecular_graphics 'XP (Sheldrick, 2008)'
_computing_publication_material 'XP (Sheldrick, 2008)'
_computing_structure_refinement 'SHELXL97 (Sheldrick, 2008)'
_computing_structure_solution 'SHELXS97 (Sheldrick, 2008)'
_diffrn_ambient_temperature 173(2)
_diffrn_measured_fraction_theta_full 0.979
_diffrn_measured_fraction_theta_max 0.979
_diffrn_measurement_device_type 'Agilent Gemini S ultra sapharie CCD'
_diffrn_measurement_method 'omega scan'
_diffrn_radiation_monochromator graphite
_diffrn_radiation_source 'fine-focus sealed tube'
_diffrn_radiation_type CuK\a
_diffrn_radiation_wavelength 1.54178
_diffrn_reflns_av_R_equivalents 0.0363
_diffrn_reflns_av_sigmaI/netI 0.0518
_diffrn_reflns_limit_h_max 29
_diffrn_reflns_limit_h_min -47
_diffrn_reflns_limit_k_max 48
_diffrn_reflns_limit_k_min -34
_diffrn_reflns_limit_l_max 14
_diffrn_reflns_limit_l_min -8
_diffrn_reflns_number 12674
_diffrn_reflns_theta_full 62.69
_diffrn_reflns_theta_max 62.69
_diffrn_reflns_theta_min 3.74
_exptl_absorpt_coefficient_mu 1.163
_exptl_absorpt_correction_T_max 1.00
_exptl_absorpt_correction_T_min 0.79
_exptl_absorpt_correction_type multi-scan
_exptl_crystal_colour red
_exptl_crystal_density_diffrn 1.261
_exptl_crystal_density_method 'not measured'
_exptl_crystal_description Prism
_exptl_crystal_F_000 7974
_exptl_crystal_size_max 0.45
_exptl_crystal_size_mid 0.16
_exptl_crystal_size_min 0.01
_refine_diff_density_max 0.816
_refine_diff_density_min -0.407
_refine_diff_density_rms 0.071
_refine_ls_extinction_method none
_refine_ls_goodness_of_fit_ref 1.057
_refine_ls_hydrogen_treatment mixed
_refine_ls_matrix_type full
_refine_ls_number_parameters 604
_refine_ls_number_reflns 7042
_refine_ls_number_restraints 3
_refine_ls_restrained_S_all 1.056
_refine_ls_R_factor_all 0.0862
_refine_ls_R_factor_gt 0.0712
_refine_ls_shift/su_max 0.010
_refine_ls_shift/su_mean 0.000
_refine_ls_structure_factor_coef Fsqd
_refine_ls_weighting_details 'calc w=1/[\s^2^(Fo^2^)+(0.1468P)^2^+17.3860P] where P=(Fo^2^+2Fc^2^)/3'
_refine_ls_weighting_scheme calc
_refine_ls_wR_factor_gt 0.2035
_refine_ls_wR_factor_ref 0.2243
_reflns_number_gt 5492
_reflns_number_total 7042
_reflns_threshold_expression >2sigma(I)
_cod_data_source_file c5sc03251b2.cif
_cod_data_source_block g8
_cod_depositor_comments
;
The following automatic conversions were performed:

'_symmetry_cell_setting' value 'Trigonal' changed to 'trigonal'
according to
/usr/data/users/saulius/crontab/automatic-downloads/rss-feeds/RSC/lib/dictionaries/cif_core.dic
dictionary named 'cif_core.dic' version 2.4.2 from 2011-04-26.

Automatic conversion script
Id: cif_fix_values 3271 2015-04-21 07:52:19Z andrius 

 Adding full bibliography for 1532465--1532466.cif.
;
_cod_original_sg_symbol_H-M R-3
_cod_database_code 1532466

loop_
_symmetry_equiv_pos_as_xyz
'x, y, z'
'-y, x-y, z'
'-x+y, -x, z'
'x+2/3, y+1/3, z+1/3'
'-y+2/3, x-y+1/3, z+1/3'
'-x+y+2/3, -x+1/3, z+1/3'
'x+1/3, y+2/3, z+2/3'
'-y+1/3, x-y+2/3, z+2/3'
'-x+y+1/3, -x+2/3, z+2/3'
'-x, -y, -z'
'y, -x+y, -z'
'x-y, x, -z'
'-x+2/3, -y+1/3, -z+1/3'
'y+2/3, -x+y+1/3, -z+1/3'
'x-y+2/3, x+1/3, -z+1/3'
'-x+1/3, -y+2/3, -z+2/3'
'y+1/3, -x+y+2/3, -z+2/3'
'x-y+1/3, x+2/3, -z+2/3'

loop_
_atom_site_label
_atom_site_type_symbol
_atom_site_fract_x
_atom_site_fract_y
_atom_site_fract_z
_atom_site_U_iso_or_equiv
_atom_site_adp_type
_atom_site_occupancy
_atom_site_symmetry_multiplicity
_atom_site_calc_flag
_atom_site_refinement_flags
F1 F 0.89298(11) 0.14466(9) 0.02473(18) 0.0987(11) Uani 1 1 d .
F2 F 0.90929(7) 0.11389(7) 0.23702(17) 0.0704(6) Uani 1 1 d .
F3 F 0.8803(2) 0.09289(14) 0.0806(6) 0.118(3) Uani 0.70 1 d P
F3A F 0.9014(6) 0.0989(4) 0.0688(7) 0.103(7) Uani 0.30 1 d P
F4 F 0.9376(2) 0.1527(3) 0.0934(10) 0.113(4) Uani 0.40 1 d P
F4A F 0.93668(16) 0.1306(2) 0.0790(4) 0.0837(14) Uani 0.60 1 d P
F5 F 0.9301(2) 0.16852(11) 0.1813(4) 0.0996(16) Uani 0.65 1 d P
F5A F 0.8982(4) 0.1599(3) 0.1879(6) 0.080(2) Uani 0.35 1 d P
F6 F 0.85880(17) 0.1064(3) 0.1643(6) 0.115(3) Uani 0.50 1 d P
F6A F 0.8745(2) 0.1351(3) 0.1940(5) 0.0867(19) Uani 0.50 1 d P
N1 N 0.88545(7) 0.13161(7) 0.76559(18) 0.0381(6) Uani 1 1 d .
P1 P 0.90148(3) 0.12972(2) 0.13059(6) 0.0497(3) Uani 1 1 d .
O1 O 0.91099(5) 0.10589(5) 0.55217(15) 0.0367(5) Uani 1 1 d .
O2 O 0.87932(6) 0.02378(6) 0.6706(2) 0.0548(6) Uani 1 1 d .
O3 O 0.75236(6) 0.07833(8) 0.4051(2) 0.0585(6) Uani 1 1 d .
O4 O 0.99443(6) 0.15353(6) 0.68296(19) 0.0490(6) Uani 1 1 d .
O5 O 0.90602(7) 0.25388(6) 0.4339(2) 0.0542(6) Uani 1 1 d .
O6 O 0.74236(5) 0.06485(5) 0.64716(17) 0.0412(5) Uani 1 1 d .
C1 C 0.98043(7) 0.23054(7) 0.6723(2) 0.0357(6) Uani 1 1 d .
H1 H 0.9876 0.2519 0.7084 0.043 Uiso 1 1 calc R
C2 C 0.99353(8) 0.20927(8) 0.7040(2) 0.0392(6) Uani 1 1 d .
H2 H 1.0099 0.2166 0.7601 0.047 Uiso 1 1 calc R
C3 C 0.98268(8) 0.17623(8) 0.6531(2) 0.0383(6) Uani 1 1 d .
C4 C 0.95871(7) 0.16541(7) 0.5689(2) 0.0348(6) Uani 1 1 d .
C5 C 0.92037(8) 0.17740(8) 0.4480(2) 0.0414(7) Uani 1 1 d .
H5 H 0.9128 0.1557 0.4135 0.050 Uiso 1 1 calc R
C6 C 0.90750(9) 0.19868(9) 0.4144(2) 0.0462(7) Uani 1 1 d .
H6 H 0.8915 0.1915 0.3574 0.055 Uiso 1 1 calc R
C7 C 0.91830(8) 0.23161(8) 0.4658(2) 0.0421(7) Uani 1 1 d .
C8 C 0.94216(7) 0.24304(7) 0.5497(2) 0.0350(6) Uani 1 1 d .
C9 C 0.95598(7) 0.22100(7) 0.5855(2) 0.0325(6) Uani 1 1 d .
C10 C 0.94510(7) 0.18739(7) 0.5345(2) 0.0331(6) Uani 1 1 d .
C11 C 1.01823(10) 0.16283(10) 0.7730(3) 0.0542(8) Uani 1 1 d .
H11A H 1.0076 0.1669 0.8361 0.065 Uiso 1 1 calc R
H11B H 1.0406 0.1845 0.7578 0.065 Uiso 1 1 calc R
C12 C 1.02453(12) 0.13234(11) 0.7916(4) 0.0712(11) Uani 1 1 d .
H12A H 1.0341 0.1282 0.7262 0.085 Uiso 1 1 calc R
H12B H 1.0426 0.1392 0.8468 0.085 Uiso 1 1 calc R
C13 C 0.99248(16) 0.09823(14) 0.8242(5) 0.0924(16) Uani 1 1 d .
H13A H 0.9733 0.0928 0.7738 0.111 Uiso 1 1 calc R
H13B H 0.9981 0.0792 0.8200 0.111 Uiso 1 1 calc R
C14 C 0.9802(2) 0.0991(2) 0.9304(7) 0.132(3) Uani 1 1 d .
H14A H 0.9596 0.0764 0.9465 0.197 Uiso 1 1 calc R
H14B H 0.9740 0.1174 0.9347 0.197 Uiso 1 1 calc R
H14C H 0.9988 0.1039 0.9810 0.197 Uiso 1 1 calc R
C15 C 0.87841(18) 0.24124(14) 0.3549(6) 0.122(3) Uani 1 1 d .
C16 C 0.87728(16) 0.2758(2) 0.3121(5) 0.108(2) Uani 1 1 d D
C17 C 0.85906(14) 0.2758(2) 0.3993(3) 0.088(3) Uani 0.65 1 d PD
C17A C 0.8772(3) 0.2982(2) 0.3264(8) 0.066(4) Uani 0.35 1 d PD
C18 C 0.8605(3) 0.3197(3) 0.3572(5) 0.147(4) Uani 1 1 d .
C19 C 0.94651(7) 0.12986(7) 0.5155(2) 0.0375(6) Uani 1 1 d .
H19A H 0.9467 0.1324 0.4381 0.045 Uiso 1 1 calc R
H19B H 0.9623 0.1208 0.5344 0.045 Uiso 1 1 calc R
C20 C 0.89615(8) 0.07137(7) 0.5042(2) 0.0371(6) Uani 1 1 d .
H20A H 0.9100 0.0601 0.5237 0.045 Uiso 1 1 calc R
H20B H 0.8961 0.0732 0.4266 0.045 Uiso 1 1 calc R
C21 C 0.85860(8) 0.04998(7) 0.5462(2) 0.0365(6) Uani 1 1 d .
C22 C 0.85134(8) 0.02664(8) 0.6308(2) 0.0414(7) Uani 1 1 d .
C23 C 0.81671(9) 0.00820(8) 0.6762(2) 0.0433(7) Uani 1 1 d .
H23 H 0.8116 -0.0085 0.7304 0.052 Uiso 1 1 calc R
C24 C 0.79102(8) 0.01486(7) 0.6404(2) 0.0404(7) Uani 1 1 d .
H24 H 0.7686 0.0030 0.6727 0.049 Uiso 1 1 calc R
C25 C 0.77075(8) 0.04764(7) 0.5200(2) 0.0382(6) Uani 1 1 d .
C26 C 0.77854(8) 0.07116(8) 0.4354(3) 0.0426(7) Uani 1 1 d .
C27 C 0.81239(8) 0.08748(8) 0.3849(2) 0.0437(7) Uani 1 1 d .
H27 H 0.8172 0.1030 0.3275 0.052 Uiso 1 1 calc R
C28 C 0.83788(8) 0.08035(8) 0.4208(2) 0.0392(6) Uani 1 1 d .
H28 H 0.8602 0.0916 0.3882 0.047 Uiso 1 1 calc R
C29 C 0.83137(8) 0.05621(7) 0.5063(2) 0.0349(6) Uani 1 1 d .
C30 C 0.79679(7) 0.03914(7) 0.5555(2) 0.0359(6) Uani 1 1 d .
C31 C 0.87299(10) -0.00468(10) 0.7420(3) 0.0572(9) Uani 1 1 d .
H31A H 0.8561 -0.0275 0.7104 0.069 Uiso 1 1 calc R
H31B H 0.8632 -0.0021 0.8092 0.069 Uiso 1 1 calc R
C32 C 0.90818(13) -0.00287(12) 0.7611(4) 0.0726(11) Uani 1 1 d .
C33 C 0.9336(3) 0.0034(4) 0.6731(10) 0.095(3) Uani 0.60 1 d P
C33A C 0.9147(6) -0.0169(5) 0.6454(19) 0.093(5) Uani 0.40 1 d P
C34 C 0.9545(6) -0.0098(7) 0.6616(17) 0.186(11) Uani 0.50 1 d P
C34A C 0.9195(6) -0.0224(7) 0.5890(19) 0.147(9) Uani 0.50 1 d P
C35 C 0.75702(11) 0.09915(11) 0.3115(4) 0.0694(11) Uani 1 1 d .
H35A H 0.7672 0.0920 0.2539 0.083 Uiso 1 1 calc R
H35B H 0.7729 0.1243 0.3264 0.083 Uiso 1 1 calc R
C36 C 0.72059(13) 0.09255(13) 0.2806(5) 0.0835(14) Uani 1 1 d .
H36A H 0.7231 0.1077 0.2200 0.100 Uiso 1 1 calc R
H36B H 0.7109 0.0996 0.3399 0.100 Uiso 1 1 calc R
C37 C 0.69419(12) 0.05445(15) 0.2514(5) 0.0856(14) Uani 1 1 d .
H37A H 0.6897 0.0398 0.3149 0.103 Uiso 1 1 calc R
H37B H 0.6719 0.0532 0.2320 0.103 Uiso 1 1 calc R
C38 C 0.70454(15) 0.03808(18) 0.1617(6) 0.107(2) Uani 1 1 d .
H38A H 0.6859 0.0138 0.1510 0.160 Uiso 1 1 calc R
H38B H 0.7264 0.0386 0.1799 0.160 Uiso 1 1 calc R
H38C H 0.7079 0.0514 0.0969 0.160 Uiso 1 1 calc R
C39 C 0.73625(8) 0.03534(8) 0.5796(3) 0.0421(7) Uani 1 1 d .
H39A H 0.7168 0.0296 0.5299 0.050 Uiso 1 1 calc R
H39B H 0.7303 0.0143 0.6223 0.050 Uiso 1 1 calc R
C41 C 0.71566(7) 0.05613(7) 0.7271(2) 0.0355(6) Uani 1 1 d .
H41A H 0.7156 0.0390 0.7775 0.043 Uiso 1 1 calc R
H41B H 0.6922 0.0457 0.6942 0.043 Uiso 1 1 calc R
C42 C 0.90702(9) 0.11633(10) 0.8071(3) 0.0479(7) Uani 1 1 d .
H42A H 0.8947 0.0911 0.7939 0.072 Uiso 1 1 calc R
H42B H 0.9106 0.1206 0.8828 0.072 Uiso 1 1 calc R
H42C H 0.9298 0.1274 0.7715 0.072 Uiso 1 1 calc R
C43 C 0.85405(10) 0.11026(9) 0.7189(3) 0.0524(8) Uani 1 1 d .
H43 H 0.8462 0.0860 0.7126 0.063 Uiso 1 1 calc R
C44 C 0.83315(10) 0.12325(9) 0.6800(3) 0.0540(9) Uani 1 1 d .
H44 H 0.8113 0.1078 0.6482 0.065 Uiso 1 1 calc R
C45 C 0.84436(7) 0.15925(7) 0.6875(2) 0.0332(6) Uani 1 1 d .
C46 C 0.87738(8) 0.18086(8) 0.7357(3) 0.0460(7) Uani 1 1 d .
H46 H 0.8862 0.2053 0.7417 0.055 Uiso 1 1 calc R
C47 C 0.89689(8) 0.16628(9) 0.7745(3) 0.0494(8) Uani 1 1 d .
H47 H 0.9187 0.1810 0.8078 0.059 Uiso 1 1 calc R

loop_
_atom_site_aniso_label
_atom_site_aniso_U_11
_atom_site_aniso_U_22
_atom_site_aniso_U_33
_atom_site_aniso_U_23
_atom_site_aniso_U_13
_atom_site_aniso_U_12
F1 0.194(3) 0.113(2) 0.0385(12) 0.0146(12) 0.0110(15) 0.114(2)
F2 0.0767(14) 0.0810(15) 0.0461(12) 0.0080(10) -0.0055(10) 0.0340(12)
F3 0.138(5) 0.043(2) 0.121(6) -0.007(2) -0.081(5) 0.007(3)
F3A 0.24(2) 0.121(13) 0.018(4) 0.002(5) 0.009(7) 0.145(16)
F4 0.045(4) 0.091(6) 0.172(10) 0.049(7) 0.036(4) 0.010(4)
F4A 0.083(4) 0.120(5) 0.062(3) 0.005(3) 0.015(2) 0.061(4)
F5 0.140(5) 0.055(2) 0.067(3) -0.0091(19) -0.017(3) 0.022(3)
F5A 0.116(8) 0.078(5) 0.055(4) -0.026(4) -0.007(5) 0.054(6)
F6 0.063(4) 0.178(8) 0.070(4) 0.045(5) 0.019(3) 0.034(5)
F6A 0.073(4) 0.140(7) 0.073(4) 0.025(4) 0.028(3) 0.073(5)
N1 0.0468(14) 0.0469(14) 0.0251(11) 0.0015(10) 0.0077(10) 0.0267(12)
P1 0.0614(6) 0.0494(5) 0.0338(5) 0.0022(3) 0.0065(3) 0.0244(4)
O1 0.0374(10) 0.0315(10) 0.0349(10) -0.0048(7) 0.0075(8) 0.0124(8)
O2 0.0501(13) 0.0445(12) 0.0675(15) 0.0151(11) 0.0005(11) 0.0219(10)
O3 0.0495(13) 0.0782(17) 0.0515(14) 0.0033(12) -0.0037(10) 0.0348(12)
O4 0.0532(13) 0.0472(12) 0.0520(13) -0.0086(10) -0.0100(10) 0.0290(11)
O5 0.0587(14) 0.0485(13) 0.0583(14) -0.0084(10) -0.0225(11) 0.0289(11)
O6 0.0365(10) 0.0292(9) 0.0462(11) -0.0083(8) 0.0107(8) 0.0077(8)
C1 0.0345(14) 0.0343(14) 0.0317(14) -0.0077(11) -0.0016(11) 0.0124(11)
C2 0.0373(14) 0.0404(15) 0.0339(15) -0.0062(12) -0.0041(11) 0.0149(12)
C3 0.0359(14) 0.0402(15) 0.0375(15) -0.0016(12) 0.0031(12) 0.0181(12)
C4 0.0314(13) 0.0351(14) 0.0325(14) -0.0060(11) 0.0043(11) 0.0127(11)
C5 0.0448(16) 0.0403(15) 0.0330(15) -0.0099(12) -0.0013(12) 0.0168(13)
C6 0.0485(17) 0.0500(18) 0.0367(16) -0.0092(13) -0.0118(13) 0.0220(15)
C7 0.0414(15) 0.0435(16) 0.0389(16) -0.0021(12) -0.0021(12) 0.0192(13)
C8 0.0324(13) 0.0354(14) 0.0306(14) -0.0031(11) 0.0034(11) 0.0120(11)
C9 0.0307(13) 0.0344(14) 0.0273(13) -0.0029(10) 0.0037(10) 0.0124(11)
C10 0.0307(13) 0.0363(14) 0.0256(13) -0.0050(10) 0.0037(10) 0.0117(11)
C11 0.0499(19) 0.055(2) 0.060(2) -0.0043(16) -0.0141(15) 0.0279(16)
C12 0.070(3) 0.063(2) 0.088(3) 0.000(2) -0.020(2) 0.038(2)
C13 0.097(4) 0.076(3) 0.108(4) 0.018(3) -0.010(3) 0.046(3)
C14 0.138(6) 0.130(6) 0.123(6) 0.021(5) 0.017(5) 0.064(5)
C15 0.123(5) 0.066(3) 0.190(7) -0.044(3) -0.116(5) 0.057(3)
C16 0.089(4) 0.146(6) 0.079(4) -0.004(4) -0.017(3) 0.051(4)
C17 0.043(3) 0.183(8) 0.009(2) 0.003(3) -0.008(2) 0.036(4)
C17A 0.113(10) 0.035(5) 0.080(8) -0.021(5) -0.028(7) 0.059(6)
C18 0.257(10) 0.205(8) 0.093(4) -0.071(5) -0.082(5) 0.200(8)
C19 0.0339(14) 0.0351(14) 0.0393(15) -0.0056(11) 0.0051(11) 0.0142(12)
C20 0.0398(15) 0.0315(14) 0.0381(15) -0.0053(11) 0.0024(11) 0.0163(12)
C21 0.0413(15) 0.0285(13) 0.0344(14) -0.0042(11) 0.0012(11) 0.0135(12)
C22 0.0468(16) 0.0319(14) 0.0400(16) -0.0025(12) 0.0001(12) 0.0156(13)
C23 0.0494(17) 0.0339(14) 0.0367(16) -0.0001(12) 0.0021(13) 0.0134(13)
C24 0.0412(15) 0.0313(14) 0.0336(15) -0.0034(11) 0.0080(12) 0.0068(12)
C25 0.0378(15) 0.0320(14) 0.0346(15) -0.0106(11) 0.0015(11) 0.0098(12)
C26 0.0407(16) 0.0447(16) 0.0397(16) -0.0081(13) -0.0035(12) 0.0192(13)
C27 0.0457(17) 0.0419(16) 0.0371(16) 0.0009(12) 0.0029(13) 0.0170(13)
C28 0.0398(15) 0.0366(14) 0.0349(15) -0.0007(11) 0.0041(12) 0.0145(12)
C29 0.0391(15) 0.0289(13) 0.0302(14) -0.0062(10) 0.0032(11) 0.0121(11)
C30 0.0364(14) 0.0285(13) 0.0324(14) -0.0077(11) 0.0033(11) 0.0086(11)
C31 0.063(2) 0.0496(19) 0.051(2) 0.0082(15) -0.0094(16) 0.0223(17)
C32 0.078(3) 0.070(3) 0.080(3) 0.013(2) -0.003(2) 0.045(2)
C33 0.080(6) 0.124(9) 0.105(8) 0.017(7) 0.008(6) 0.068(7)
C33A 0.101(13) 0.076(10) 0.100(14) 0.018(10) -0.015(12) 0.043(9)
C34 0.195(18) 0.28(3) 0.198(18) 0.121(18) 0.075(15) 0.21(2)
C34A 0.124(14) 0.19(2) 0.117(14) -0.046(14) -0.021(12) 0.075(13)
C35 0.054(2) 0.057(2) 0.087(3) 0.008(2) -0.020(2) 0.0206(18)
C36 0.077(3) 0.074(3) 0.108(4) 0.003(3) -0.022(3) 0.043(2)
C37 0.055(2) 0.097(3) 0.098(4) -0.008(3) -0.016(2) 0.032(2)
C38 0.062(3) 0.102(4) 0.149(6) -0.025(4) -0.022(3) 0.035(3)
C39 0.0367(15) 0.0358(15) 0.0444(17) -0.0139(12) 0.0004(12) 0.0112(12)
C41 0.0324(14) 0.0334(14) 0.0351(14) 0.0000(11) 0.0031(11) 0.0124(11)
C42 0.0561(19) 0.063(2) 0.0364(16) 0.0052(14) 0.0043(13) 0.0386(17)
C43 0.073(2) 0.0410(17) 0.0481(18) -0.0150(14) -0.0181(16) 0.0322(17)
C44 0.065(2) 0.0380(16) 0.060(2) -0.0204(14) -0.0280(17) 0.0265(16)
C45 0.0384(14) 0.0331(14) 0.0250(13) -0.0019(10) 0.0054(10) 0.0155(12)
C46 0.0351(15) 0.0316(15) 0.060(2) 0.0029(13) 0.0014(13) 0.0087(12)
C47 0.0310(15) 0.0404(17) 0.065(2) 0.0038(14) 0.0013(14) 0.0092(13)

loop_
_atom_type_symbol
_atom_type_description
_atom_type_scat_dispersion_real
_atom_type_scat_dispersion_imag
_atom_type_scat_source
C C 0.0181 0.0091 'International Tables Vol C Tables 4.2.6.8 and 6.1.1.4'
H H 0.0000 0.0000 'International Tables Vol C Tables 4.2.6.8 and 6.1.1.4'
N N 0.0311 0.0180 'International Tables Vol C Tables 4.2.6.8 and 6.1.1.4'
O O 0.0492 0.0322 'International Tables Vol C Tables 4.2.6.8 and 6.1.1.4'
F F 0.0727 0.0534 'International Tables Vol C Tables 4.2.6.8 and 6.1.1.4'
P P 0.2955 0.4335 'International Tables Vol C Tables 4.2.6.8 and 6.1.1.4'

loop_
_geom_angle_atom_site_label_1
_geom_angle_atom_site_label_2
_geom_angle_atom_site_label_3
_geom_angle
_geom_angle_site_symmetry_3
F3A F3 P1 75.6(10) .
F3A F3 F6 135.6(12) .
P1 F3 F6 61.9(4) .
F3 F3A F4A 138.7(13) .
F3 F3A P1 73.0(9) .
F4A F3A P1 66.1(7) .
F4A F4 F5 136.6(10) .
F4A F4 P1 83.3(6) .
F5 F4 P1 69.8(5) .
F4 F4A F3A 117.1(8) .
F4 F4A P1 61.3(5) .
F3A F4A P1 59.3(4) .
F5A F5 F4 113.3(6) .
F5A F5 P1 63.9(4) .
F4 F5 P1 56.0(3) .
F6A F5A F5 132.9(9) .
F6A F5A P1 68.2(5) .
F5 F5A P1 70.5(5) .
F6A F6 P1 62.8(4) .
F6A F6 F3 116.6(5) .
P1 F6 F3 54.0(3) .
F5A F6A F6 146.5(8) .
F5A F6A P1 71.8(5) .
F6 F6A P1 75.5(5) .
C47 N1 C43 119.6(3) .
C47 N1 C42 120.8(3) .
C43 N1 C42 119.6(3) .
F4 P1 F3 117.8(6) .
F4 P1 F6A 135.2(7) .
F3 P1 F6A 105.6(5) .
F4 P1 F3A 88.1(9) .
F3 P1 F3A 31.4(7) .
F6A P1 F3A 136.4(9) .
F4 P1 F5A 95.2(7) .
F3 P1 F5A 144.0(6) .
F6A P1 F5A 40.0(5) .
F3A P1 F5A 174.7(8) .
F4 P1 F1 81.1(4) .
F3 P1 F1 86.8(3) .
F6A P1 F1 91.1(2) .
F3A P1 F1 92.0(4) .
F5A P1 F1 84.5(3) .
F4 P1 F2 100.0(4) .
F3 P1 F2 92.1(3) .
F6A P1 F2 88.6(2) .
F3A P1 F2 87.4(4) .
F5A P1 F2 96.0(3) .
F1 P1 F2 178.8(2) .
F4 P1 F5 54.2(6) .
F3 P1 F5 170.3(4) .
F6A P1 F5 83.5(5) .
F3A P1 F5 139.1(9) .
F5A P1 F5 45.6(5) .
F1 P1 F5 96.6(2) .
F2 P1 F5 84.53(19) .
F4 P1 F4A 35.4(4) .
F3 P1 F4A 85.8(4) .
F6A P1 F4A 167.9(5) .
F3A P1 F4A 54.6(8) .
F5A P1 F4A 129.5(6) .
F1 P1 F4A 93.8(2) .
F2 P1 F4A 86.7(2) .
F5 P1 F4A 84.9(4) .
F4 P1 F6 173.1(5) .
F3 P1 F6 64.0(5) .
F6A P1 F6 41.7(4) .
F3A P1 F6 94.6(8) .
F5A P1 F6 81.6(7) .
F1 P1 F6 92.6(3) .
F2 P1 F6 86.4(3) .
F5 P1 F6 124.7(5) .
F4A P1 F6 148.7(5) .
C20 O1 C19 112.4(2) .
C22 O2 C31 120.4(3) .
C26 O3 C35 119.9(3) .
C3 O4 C11 119.0(2) .
C7 O5 C15 118.3(3) .
C41 O6 C39 114.2(2) .
C2 C1 C9 121.8(3) .
C1 C2 C3 120.9(3) .
O4 C3 C4 116.8(3) .
O4 C3 C2 123.4(3) .
C4 C3 C2 119.8(3) .
C3 C4 C10 119.8(2) .
C3 C4 C19 120.1(3) .
C10 C4 C19 120.1(2) .
C6 C5 C10 121.8(3) .
C5 C6 C7 120.2(3) .
O5 C7 C8 117.0(3) .
O5 C7 C6 121.8(3) .
C8 C7 C6 121.2(3) .
C7 C8 C9 119.2(3) .
C7 C8 C41 119.1(3) 13_656
C9 C8 C41 121.6(2) 13_656
C1 C9 C8 122.9(2) .
C1 C9 C10 116.8(3) .
C8 C9 C10 120.3(2) .
C4 C10 C5 121.8(3) .
C4 C10 C9 120.8(2) .
C5 C10 C9 117.3(3) .
O4 C11 C12 107.2(3) .
C13 C12 C11 115.3(4) .
C14 C13 C12 113.6(6) .
O5 C15 C16 106.3(4) .
C17A C16 C17 64.2(6) .
C17A C16 C15 150.2(8) .
C17 C16 C15 91.2(6) .
C17A C17 C16 44.2(4) .
C17A C17 C18 49.9(6) .
C16 C17 C18 92.8(6) .
C16 C17A C17 71.6(6) .
C16 C17A C18 154.4(12) .
C17 C17A C18 89.1(9) .
C17A C18 C17 41.0(4) .
O1 C19 C4 107.4(2) .
O1 C20 C21 106.2(2) .
C22 C21 C29 119.8(3) .
C22 C21 C20 119.7(3) .
C29 C21 C20 120.1(3) .
O2 C22 C21 117.0(3) .
O2 C22 C23 122.5(3) .
C21 C22 C23 120.4(3) .
C24 C23 C22 119.8(3) .
C23 C24 C30 122.8(3) .
C26 C25 C30 119.6(3) .
C26 C25 C39 118.0(3) .
C30 C25 C39 121.9(3) .
O3 C26 C25 116.9(3) .
O3 C26 C27 122.0(3) .
C25 C26 C27 121.1(3) .
C28 C27 C26 119.6(3) .
C27 C28 C29 121.9(3) .
C28 C29 C21 121.6(3) .
C28 C29 C30 118.2(3) .
C21 C29 C30 120.1(3) .
C25 C30 C24 123.7(3) .
C25 C30 C29 119.5(3) .
C24 C30 C29 116.9(3) .
O2 C31 C32 107.5(3) .
C33 C32 C31 122.1(5) .
C33 C32 C33A 33.7(8) .
C31 C32 C33A 101.4(8) .
C33A C33 C34 91(2) .
C33A C33 C34A 31.4(19) .
C34 C33 C34A 72.1(16) .
C33A C33 C32 83.1(19) .
C34 C33 C32 128.1(12) .
C34A C33 C32 114.5(15) .
C34A C33A C33 112(4) .
C34A C33A C34 76(3) .
C33 C33A C34 54.0(17) .
C34A C33A C32 175(4) .
C33 C33A C32 63.2(17) .
C34 C33A C32 100.5(17) .
C33 C34 C33A 35.0(9) .
C33 C34 C34A 57.7(12) .
C33A C34 C34A 28.9(9) .
C33A C34A C33 37(2) .
C33A C34A C34 75(3) .
C33 C34A C34 50.2(11) .
O3 C35 C36 106.6(4) .
C35 C36 C37 114.7(4) .
C38 C37 C36 116.9(5) .
O6 C39 C25 105.4(2) .
O6 C41 C8 107.1(2) 13_656
N1 C43 C44 121.5(3) .
C43 C44 C45 120.4(3) .
C44 C45 C46 116.7(3) .
C44 C45 C45 121.5(3) 13_656
C46 C45 C45 121.7(3) 13_656
C47 C46 C45 120.3(3) .
N1 C47 C46 121.5(3) .

loop_
_geom_bond_atom_site_label_1
_geom_bond_atom_site_label_2
_geom_bond_distance
_geom_bond_site_symmetry_2
F1 P1 1.591(2) .
F2 P1 1.604(2) .
F3 F3A 0.825(17) .
F3 P1 1.517(5) .
F3 F6 1.685(13) .
F3A F4A 1.46(2) .
F3A P1 1.537(10) .
F4 F4A 0.954(11) .
F4 F5 1.412(15) .
F4 P1 1.444(7) .
F4A P1 1.635(5) .
F5 F5A 1.239(12) .
F5 P1 1.633(4) .
F5A F6A 1.053(12) .
F5A P1 1.555(7) .
F6 F6A 1.138(12) .
F6 P1 1.654(6) .
F6A P1 1.520(5) .
N1 C47 1.327(4) .
N1 C43 1.334(4) .
N1 C42 1.479(4) .
O1 C20 1.428(3) .
O1 C19 1.431(3) .
O2 C22 1.369(4) .
O2 C31 1.429(4) .
O3 C26 1.367(4) .
O3 C35 1.425(5) .
O4 C3 1.363(4) .
O4 C11 1.437(4) .
O5 C7 1.370(4) .
O5 C15 1.428(5) .
O6 C41 1.425(3) .
O6 C39 1.438(3) .
C1 C2 1.357(4) .
C1 C9 1.422(4) .
C2 C3 1.412(4) .
C3 C4 1.382(4) .
C4 C10 1.411(4) .
C4 C19 1.507(4) .
C5 C6 1.357(5) .
C5 C10 1.425(4) .
C6 C7 1.411(5) .
C7 C8 1.375(4) .
C8 C9 1.425(4) .
C8 C41 1.503(4) 13_656
C9 C10 1.432(4) .
C11 C12 1.491(5) .
C12 C13 1.488(7) .
C13 C14 1.433(10) .
C15 C16 1.611(9) .
C16 C17A 0.985(7) .
C16 C17 1.342(7) .
C17 C17A 1.274(9) .
C17 C18 1.941(12) .
C17A C18 1.485(11) .
C20 C21 1.504(4) .
C21 C22 1.382(4) .
C21 C29 1.422(4) .
C22 C23 1.415(4) .
C23 C24 1.354(5) .
C24 C30 1.422(4) .
C25 C26 1.384(5) .
C25 C30 1.418(4) .
C25 C39 1.505(4) .
C26 C27 1.415(4) .
C27 C28 1.359(5) .
C28 C29 1.418(4) .
C29 C30 1.432(4) .
C31 C32 1.502(6) .
C32 C33 1.477(12) .
C32 C33A 1.64(3) .
C33 C33A 0.92(2) .
C33 C34 1.296(17) .
C33 C34A 1.43(2) .
C33A C34A 0.80(2) .
C33A C34 1.60(3) .
C34 C34A 1.61(3) .
C35 C36 1.503(6) .
C36 C37 1.506(7) .
C37 C38 1.506(8) .
C41 C8 1.503(4) 13_656
C43 C44 1.369(5) .
C44 C45 1.382(4) .
C45 C46 1.392(4) .
C45 C45 1.484(6) 13_656
C46 C47 1.369(5) .

loop_
_geom_torsion_atom_site_label_1
_geom_torsion_atom_site_label_2
_geom_torsion_atom_site_label_3
_geom_torsion_atom_site_label_4
_geom_torsion
_geom_torsion_site_symmetry_1
_geom_torsion_site_symmetry_4
P1 F3 F3A F4A -8.6(17) . .
F6 F3 F3A F4A -26(3) . .
F6 F3 F3A P1 -17.1(15) . .
F5 F4 F4A F3A 71.5(17) . .
P1 F4 F4A F3A 20.7(10) . .
F5 F4 F4A P1 50.8(11) . .
F3 F3A F4A F4 -12(2) . .
P1 F3A F4A F4 -21.1(10) . .
F3 F3A F4A P1 9.0(18) . .
F4A F4 F5 F5A -84.8(16) . .
P1 F4 F5 F5A -29.7(7) . .
F4A F4 F5 P1 -55.1(12) . .
F4 F5 F5A F6A 57.0(13) . .
P1 F5 F5A F6A 29.8(9) . .
F4 F5 F5A P1 27.2(6) . .
F3A F3 F6 F6A 25(2) . .
P1 F3 F6 F6A 6.0(6) . .
F3A F3 F6 P1 18.9(17) . .
F5 F5A F6A F6 -43(2) . .
P1 F5A F6A F6 -12.8(15) . .
F5 F5A F6A P1 -30.3(9) . .
P1 F6 F6A F5A 12.5(15) . .
F3 F6 F6A F5A 7.0(19) . .
F3 F6 F6A P1 -5.5(6) . .
F4A F4 P1 F3 -28.1(10) . .
F5 F4 P1 F3 -173.5(4) . .
F4A F4 P1 F6A 167.9(5) . .
F5 F4 P1 F6A 22.4(8) . .
F4A F4 P1 F3A -17.4(9) . .
F5 F4 P1 F3A -162.8(6) . .
F4A F4 P1 F5A 166.7(8) . .
F5 F4 P1 F5A 21.3(5) . .
F4A F4 P1 F1 -109.7(8) . .
F5 F4 P1 F1 104.9(4) . .
F4A F4 P1 F2 69.7(8) . .
F5 F4 P1 F2 -75.8(4) . .
F4A F4 P1 F5 145.4(10) . .
F5 F4 P1 F4A -145.4(10) . .
F4A F4 P1 F6 -131(6) . .
F5 F4 P1 F6 83(6) . .
F3A F3 P1 F4 20.9(12) . .
F6 F3 P1 F4 -172.6(5) . .
F3A F3 P1 F6A -170.7(10) . .
F6 F3 P1 F6A -4.2(4) . .
F6 F3 P1 F3A 166.5(11) . .
F3A F3 P1 F5A 175.2(9) . .
F6 F3 P1 F5A -18.3(8) . .
F3A F3 P1 F1 99.1(10) . .
F6 F3 P1 F1 -94.4(3) . .
F3A F3 P1 F2 -81.5(10) . .
F6 F3 P1 F2 85.0(3) . .
F3A F3 P1 F5 -12(3) . .
F6 F3 P1 F5 154.6(18) . .
F3A F3 P1 F4A 5.0(10) . .
F6 F3 P1 F4A 171.5(4) . .
F3A F3 P1 F6 -166.5(11) . .
F5A F6A P1 F4 -1.8(10) . .
F6 F6A P1 F4 171.0(7) . .
F5A F6A P1 F3 -167.1(6) . .
F6 F6A P1 F3 5.7(6) . .
F5A F6A P1 F3A -174.1(8) . .
F6 F6A P1 F3A -1.4(9) . .
F6 F6A P1 F5A 172.8(8) . .
F5A F6A P1 F1 -80.1(6) . .
F6 F6A P1 F1 92.7(5) . .
F5A F6A P1 F2 101.1(6) . .
F6 F6A P1 F2 -86.2(5) . .
F5A F6A P1 F5 16.4(6) . .
F6 F6A P1 F5 -170.8(5) . .
F5A F6A P1 F4A 33.6(19) . .
F6 F6A P1 F4A -153.6(16) . .
F5A F6A P1 F6 -172.8(8) . .
F3 F3A P1 F4 -161.6(11) . .
F4A F3A P1 F4 12.3(6) . .
F4A F3A P1 F3 173.8(12) . .
F3 F3A P1 F6A 13.1(14) . .
F4A F3A P1 F6A -173.1(4) . .
F3 F3A P1 F5A -32(8) . .
F4A F3A P1 F5A 142(7) . .
F3 F3A P1 F1 -80.6(10) . .
F4A F3A P1 F1 93.2(4) . .
F3 F3A P1 F2 98.4(10) . .
F4A F3A P1 F2 -87.8(4) . .
F3 F3A P1 F5 177.0(7) . .
F4A F3A P1 F5 -9.2(8) . .
F3 F3A P1 F4A -173.8(12) . .
F3 F3A P1 F6 12.2(10) . .
F4A F3A P1 F6 -174.0(4) . .
F6A F5A P1 F4 178.8(7) . .
F5 F5A P1 F4 -24.4(6) . .
F6A F5A P1 F3 21.5(10) . .
F5 F5A P1 F3 178.3(5) . .
F5 F5A P1 F6A 156.9(8) . .
F6A F5A P1 F3A 50(8) . .
F5 F5A P1 F3A -154(7) . .
F6A F5A P1 F1 98.3(5) . .
F5 F5A P1 F1 -104.8(4) . .
F6A F5A P1 F2 -80.6(5) . .
F5 F5A P1 F2 76.3(4) . .
F6A F5A P1 F5 -156.9(8) . .
F6A F5A P1 F4A -171.3(5) . .
F5 F5A P1 F4A -14.4(7) . .
F6A F5A P1 F6 4.9(6) . .
F5 F5A P1 F6 161.7(5) . .
F5A F5 P1 F4 149.6(7) . .
F5A F5 P1 F3 -174.2(19) . .
F4 F5 P1 F3 36(2) . .
F5A F5 P1 F6A -14.7(5) . .
F4 F5 P1 F6A -164.3(6) . .
F5A F5 P1 F3A 176.4(7) . .
F4 F5 P1 F3A 26.8(8) . .
F4 F5 P1 F5A -149.6(7) . .
F5A F5 P1 F1 75.6(5) . .
F4 F5 P1 F1 -74.0(5) . .
F5A F5 P1 F2 -104.0(5) . .
F4 F5 P1 F2 106.5(5) . .
F5A F5 P1 F4A 168.9(5) . .
F4 F5 P1 F4A 19.3(5) . .
F5A F5 P1 F6 -22.1(6) . .
F4 F5 P1 F6 -171.7(6) . .
F3A F4A P1 F4 -158.5(11) . .
F4 F4A P1 F3 155.3(9) . .
F3A F4A P1 F3 -3.2(7) . .
F4 F4A P1 F6A -45(2) . .
F3A F4A P1 F6A 156.8(17) . .
F4 F4A P1 F3A 158.5(11) . .
F4 F4A P1 F5A -17.2(11) . .
F3A F4A P1 F5A -175.7(6) . .
F4 F4A P1 F1 68.8(9) . .
F3A F4A P1 F1 -89.8(5) . .
F4 F4A P1 F2 -112.3(9) . .
F3A F4A P1 F2 89.2(5) . .
F4 F4A P1 F5 -27.5(9) . .
F3A F4A P1 F5 174.0(5) . .
F4 F4A P1 F6 170.1(9) . .
F3A F4A P1 F6 11.6(8) . .
F6A F6 P1 F4 -67(6) . .
F3 F6 P1 F4 107(6) . .
F6A F6 P1 F3 -173.9(6) . .
F3 F6 P1 F6A 173.9(6) . .
F6A F6 P1 F3A 179.1(6) . .
F3 F6 P1 F3A -7.0(6) . .
F6A F6 P1 F5A -4.7(5) . .
F3 F6 P1 F5A 169.2(4) . .
F6A F6 P1 F1 -88.7(5) . .
F3 F6 P1 F1 85.2(3) . .
F6A F6 P1 F2 91.9(5) . .
F3 F6 P1 F2 -94.1(3) . .
F6A F6 P1 F5 11.1(6) . .
F3 F6 P1 F5 -175.0(4) . .
F6A F6 P1 F4A 169.6(5) . .
F3 F6 P1 F4A -16.4(7) . .
C9 C1 C2 C3 -1.4(4) . .
C11 O4 C3 C4 -177.4(3) . .
C11 O4 C3 C2 2.0(4) . .
C1 C2 C3 O4 -178.7(3) . .
C1 C2 C3 C4 0.8(4) . .
O4 C3 C4 C10 179.2(2) . .
C2 C3 C4 C10 -0.3(4) . .
O4 C3 C4 C19 0.6(4) . .
C2 C3 C4 C19 -178.9(3) . .
C10 C5 C6 C7 -0.5(5) . .
C15 O5 C7 C8 -173.4(5) . .
C15 O5 C7 C6 7.5(6) . .
C5 C6 C7 O5 179.7(3) . .
C5 C6 C7 C8 0.6(5) . .
O5 C7 C8 C9 -179.5(3) . .
C6 C7 C8 C9 -0.4(4) . .
O5 C7 C8 C41 4.8(4) . 13_656
C6 C7 C8 C41 -176.1(3) . 13_656
C2 C1 C9 C8 -179.2(3) . .
C2 C1 C9 C10 1.5(4) . .
C7 C8 C9 C1 -179.3(3) . .
C41 C8 C9 C1 -3.7(4) 13_656 .
C7 C8 C9 C10 0.1(4) . .
C41 C8 C9 C10 175.6(2) 13_656 .
C3 C4 C10 C5 179.9(3) . .
C19 C4 C10 C5 -1.5(4) . .
C3 C4 C10 C9 0.4(4) . .
C19 C4 C10 C9 179.0(2) . .
C6 C5 C10 C4 -179.5(3) . .
C6 C5 C10 C9 0.1(4) . .
C1 C9 C10 C4 -0.9(4) . .
C8 C9 C10 C4 179.7(2) . .
C1 C9 C10 C5 179.5(2) . .
C8 C9 C10 C5 0.1(4) . .
C3 O4 C11 C12 176.2(3) . .
O4 C11 C12 C13 -64.5(5) . .
C11 C12 C13 C14 -70.1(7) . .
C7 O5 C15 C16 -165.3(4) . .
O5 C15 C16 C17A -46(2) . .
O5 C15 C16 C17 -78.8(6) . .
C15 C16 C17 C17A 162.5(10) . .
C17A C16 C17 C18 12.9(9) . .
C15 C16 C17 C18 175.5(4) . .
C15 C16 C17A C17 -37.2(19) . .
C17 C16 C17A C18 -43(2) . .
C15 C16 C17A C18 -80(3) . .
C18 C17 C17A C16 -163.0(11) . .
C16 C17 C17A C18 163.0(11) . .
C16 C17A C18 C17 40(2) . .
C16 C17 C18 C17A -11.8(8) . .
C20 O1 C19 C4 178.3(2) . .
C3 C4 C19 O1 104.3(3) . .
C10 C4 C19 O1 -74.3(3) . .
C19 O1 C20 C21 -177.4(2) . .
O1 C20 C21 C22 -98.6(3) . .
O1 C20 C21 C29 75.4(3) . .
C31 O2 C22 C21 -167.0(3) . .
C31 O2 C22 C23 16.1(5) . .
C29 C21 C22 O2 -175.3(2) . .
C20 C21 C22 O2 -1.4(4) . .
C29 C21 C22 C23 1.6(4) . .
C20 C21 C22 C23 175.6(3) . .
O2 C22 C23 C24 173.3(3) . .
C21 C22 C23 C24 -3.5(4) . .
C22 C23 C24 C30 2.0(4) . .
C35 O3 C26 C25 -173.2(3) . .
C35 O3 C26 C27 8.2(5) . .
C30 C25 C26 O3 -179.9(2) . .
C39 C25 C26 O3 -7.0(4) . .
C30 C25 C26 C27 -1.3(4) . .
C39 C25 C26 C27 171.6(3) . .
O3 C26 C27 C28 177.7(3) . .
C25 C26 C27 C28 -0.9(4) . .
C26 C27 C28 C29 1.5(4) . .
C27 C28 C29 C21 -177.4(3) . .
C27 C28 C29 C30 -0.1(4) . .
C22 C21 C29 C28 179.1(3) . .
C20 C21 C29 C28 5.1(4) . .
C22 C21 C29 C30 1.8(4) . .
C20 C21 C29 C30 -172.2(2) . .
C26 C25 C30 C24 -178.9(3) . .
C39 C25 C30 C24 8.5(4) . .
C26 C25 C30 C29 2.7(4) . .
C39 C25 C30 C29 -169.9(2) . .
C23 C24 C30 C25 -177.2(3) . .
C23 C24 C30 C29 1.3(4) . .
C28 C29 C30 C25 -2.0(4) . .
C21 C29 C30 C25 175.4(2) . .
C28 C29 C30 C24 179.4(2) . .
C21 C29 C30 C24 -3.2(4) . .
C22 O2 C31 C32 173.7(3) . .
O2 C31 C32 C33 -43.6(9) . .
O2 C31 C32 C33A -72.4(7) . .
C31 C32 C33 C33A -58.6(15) . .
C31 C32 C33 C34 -145(2) . .
C33A C32 C33 C34 -86(3) . .
C31 C32 C33 C34A -58.6(16) . .
C33A C32 C33 C34A 0.1(18) . .
C34 C33 C33A C34A -52(3) . .
C32 C33 C33A C34A 180(3) . .
C34A C33 C33A C34 52(3) . .
C32 C33 C33A C34 -128.3(12) . .
C34 C33 C33A C32 128.3(12) . .
C34A C33 C33A C32 -180(3) . .
C33 C32 C33A C34A -1(37) . .
C31 C32 C33A C34A 131(37) . .
C31 C32 C33A C33 132.4(12) . .
C33 C32 C33A C34 40.2(14) . .
C31 C32 C33A C34 172.6(10) . .
C34A C33 C34 C33A -25.5(19) . .
C32 C33 C34 C33A 82(3) . .
C33A C33 C34 C34A 25.5(19) . .
C32 C33 C34 C34A 108(2) . .
C34A C33A C34 C33 131(3) . .
C32 C33A C34 C33 -45.4(15) . .
C33 C33A C34 C34A -131(3) . .
C32 C33A C34 C34A -177(3) . .
C34 C33A C34A C33 -41(2) . .
C32 C33A C34A C33 1(35) . .
C33 C33A C34A C34 41(2) . .
C32 C33A C34A C34 42(38) . .
C34 C33 C34A C33A 124(4) . .
C32 C33 C34A C33A 0(3) . .
C33A C33 C34A C34 -124(4) . .
C32 C33 C34A C34 -124.5(14) . .
C33 C34 C34A C33A -31(2) . .
C33A C34 C34A C33 31(2) . .
C26 O3 C35 C36 162.4(3) . .
O3 C35 C36 C37 -62.4(6) . .
C35 C36 C37 C38 -57.2(7) . .
C41 O6 C39 C25 -167.2(2) . .
C26 C25 C39 O6 -76.5(3) . .
C30 C25 C39 O6 96.2(3) . .
C39 O6 C41 C8 -175.4(2) . 13_656
C47 N1 C43 C44 -0.2(5) . .
C42 N1 C43 C44 179.6(3) . .
N1 C43 C44 C45 0.5(6) . .
C43 C44 C45 C46 0.1(5) . .
C43 C44 C45 C45 179.8(3) . 13_656
C44 C45 C46 C47 -1.0(5) . .
C45 C45 C46 C47 179.3(3) 13_656 .
C43 N1 C47 C46 -0.7(5) . .
C42 N1 C47 C46 179.5(3) . .
C45 C46 C47 N1 1.3(5) . .
